data_4109815
loop_
_publ_author_name
'Victor I. Ovcharenko'
'Elena V. Gorelik'
'Sergey V. Fokin'
'Galina V. Romanenko'
'Vladimir N. Ikorskii'
'Anna V. Krashilina'
'Vladimir K. Cherkasov'
'Gleb A. Abakumov'

_publ_section_title
;
 Ligand Effects on the Ferro- to Antiferromagnetic Exchange Ratio in
 Bis(o-Semiquinonato)copper(II)
;
_journal_name_full 'Journal of the American Chemical Society'
_journal_page_first 10512
_journal_page_last 10521
_journal_paper_doi 10.1021/ja072463b
_journal_volume 129
_journal_year 2007
_chemical_formula_sum 'C28 H40 Cu O4'
_chemical_formula_weight 504.14
_chemical_name_systematic
; 
 bis(3,6-di-tert-butyl-o-benzosemiquinonato)copper(II) 
;
_space_group_IT_number 14
_symmetry_cell_setting monoclinic
_symmetry_space_group_name_Hall '-P 2ybc'
_symmetry_space_group_name_H-M 'P 1 21/c 1'
_atom_sites_solution_hydrogens geom
_atom_sites_solution_primary direct
_atom_sites_solution_secondary difmap
_audit_creation_method SHELXL-97
_cell_angle_alpha 90.00
_cell_angle_beta 94.268(8)
_cell_angle_gamma 90.00
_cell_formula_units_Z 2
_cell_length_a 9.763(5)
_cell_length_b 11.610(5)
_cell_length_c 12.004(5)
_cell_measurement_reflns_used 3417
_cell_measurement_temperature 110(2)
_cell_measurement_theta_max 23.30
_cell_measurement_theta_min 2.44
_cell_volume 1356.9(11)
_computing_cell_refinement 'Bruker SMART'
_computing_data_collection 'Bruker SMART'
_computing_data_reduction 'Bruker SAINT'
_computing_molecular_graphics 'Bruker SHELXTL'
_computing_publication_material 'Bruker SHELXTL'
_computing_structure_refinement 'SHELXL-97 (Sheldrick, 1997)'
_computing_structure_solution 'SHELXS-97 (Sheldrick, 1990)'
_diffrn_ambient_temperature 110(2)
_diffrn_measured_fraction_theta_full 0.978
_diffrn_measured_fraction_theta_max 0.978
_diffrn_measurement_device_type 'CCD area detector'
_diffrn_measurement_method 'phi and omega scans'
_diffrn_radiation_monochromator graphite
_diffrn_radiation_source 'fine-focus sealed tube'
_diffrn_radiation_type MoK\a
_diffrn_radiation_wavelength 0.71073
_diffrn_reflns_av_R_equivalents 0.0190
_diffrn_reflns_av_sigmaI/netI 0.0223
_diffrn_reflns_limit_h_max 8
_diffrn_reflns_limit_h_min -10
_diffrn_reflns_limit_k_max 12
_diffrn_reflns_limit_k_min -12
_diffrn_reflns_limit_l_max 12
_diffrn_reflns_limit_l_min -13
_diffrn_reflns_number 5450
_diffrn_reflns_theta_full 23.30
_diffrn_reflns_theta_max 23.30
_diffrn_reflns_theta_min 2.44
_exptl_absorpt_coefficient_mu 0.834
_exptl_absorpt_correction_type none
_exptl_crystal_colour dark
_exptl_crystal_density_diffrn 1.234
_exptl_crystal_density_meas 0
_exptl_crystal_description parallelepiped
_exptl_crystal_F_000 538
_refine_diff_density_max 0.308
_refine_diff_density_min -0.206
_refine_diff_density_rms 0.055
_refine_ls_extinction_coef 0.0000(15)
_refine_ls_extinction_expression Fc^*^=kFc[1+0.001xFc^2^\l^3^/sin(2\q)]^-1/4^
_refine_ls_extinction_method SHELXL
_refine_ls_goodness_of_fit_ref 0.512
_refine_ls_hydrogen_treatment mixed
_refine_ls_matrix_type full
_refine_ls_number_parameters 232
_refine_ls_number_reflns 1911
_refine_ls_number_restraints 0
_refine_ls_restrained_S_all 0.512
_refine_ls_R_factor_all 0.0302
_refine_ls_R_factor_gt 0.0282
_refine_ls_shift/su_max 4.002
_refine_ls_shift/su_mean 0.018
_refine_ls_structure_factor_coef Fsqd
_refine_ls_weighting_details 'calc w=1/[\s^2^(Fo^2^)+(0.1434P)^2^+2.0004P] where P=(Fo^2^+2Fc^2^)/3'
_refine_ls_weighting_scheme calc
_refine_ls_wR_factor_gt 0.0860
_refine_ls_wR_factor_ref 0.0910
_reflns_number_gt 1774
_reflns_number_total 1911
_reflns_threshold_expression >2sigma(I)
_cod_data_source_file ja072463bsi20070522_080040_1.cif
_cod_data_source_block 110s
_cod_original_cell_volume 1356.8(11)
_cod_database_code 4109815

loop_
_symmetry_equiv_pos_as_xyz
'x, y, z'
'-x, y+1/2, -z+1/2'
'-x, -y, -z'
'x, -y-1/2, z-1/2'

loop_
_atom_site_label
_atom_site_type_symbol
_atom_site_fract_x
_atom_site_fract_y
_atom_site_fract_z
_atom_site_U_iso_or_equiv
_atom_site_adp_type
_atom_site_occupancy
_atom_site_symmetry_multiplicity
_atom_site_calc_flag
_atom_site_refinement_flags
Cu Cu 1.0000 0.0000 1.0000 0.01745(19) Uani 1 2 d S
O1 O 1.15937(12) 0.08947(11) 1.04281(10) 0.0202(3) Uani 1 1 d .
C1 C 1.15145(18) 0.19151(15) 1.00093(14) 0.0173(4) Uani 1 1 d .
O2 O 0.93837(12) 0.13447(10) 0.91973(10) 0.0188(3) Uani 1 1 d .
C2 C 1.25630(18) 0.27700(15) 1.01995(14) 0.0185(4) Uani 1 1 d .
C3 C 1.38615(18) 0.25075(17) 1.09504(16) 0.0220(4) Uani 1 1 d .
C31 C 1.4813(2) 0.3552(2) 1.1046(2) 0.0311(5) Uani 1 1 d .
H31A H 1.439(2) 0.421(2) 1.1353(17) 0.025(5) Uiso 1 1 d .
H31B H 1.512(2) 0.378(2) 1.033(2) 0.042(7) Uiso 1 1 d .
H31C H 1.559(3) 0.338(2) 1.1512(19) 0.035(6) Uiso 1 1 d .
C32 C 1.3464(2) 0.2199(2) 1.21266(17) 0.0276(5) Uani 1 1 d .
H32A H 1.294(3) 0.286(2) 1.243(2) 0.047(7) Uiso 1 1 d .
H32B H 1.425(2) 0.2035(18) 1.2590(18) 0.025(5) Uiso 1 1 d .
H32C H 1.290(2) 0.154(2) 1.2120(17) 0.027(5) Uiso 1 1 d .
C33 C 1.4633(2) 0.14997(19) 1.04609(19) 0.0281(5) Uani 1 1 d .
H33A H 1.409(2) 0.083(2) 1.0420(18) 0.033(6) Uiso 1 1 d .
H33B H 1.548(2) 0.1326(19) 1.0940(19) 0.033(6) Uiso 1 1 d .
H33C H 1.494(2) 0.167(2) 0.974(2) 0.027(6) Uiso 1 1 d .
C4 C 1.2301(2) 0.37972(17) 0.96794(15) 0.0204(4) Uani 1 1 d .
H4A H 1.292(2) 0.4343(17) 0.9748(15) 0.012(5) Uiso 1 1 d .
C5 C 1.1086(2) 0.40422(17) 0.90004(15) 0.0203(4) Uani 1 1 d .
H5A H 1.102(2) 0.475(2) 0.8684(19) 0.023(6) Uiso 1 1 d .
C6 C 1.00526(18) 0.32675(16) 0.87906(14) 0.0176(4) Uani 1 1 d .
C7 C 0.87574(19) 0.34968(16) 0.80236(15) 0.0203(4) Uani 1 1 d .
C71 C 0.7476(2) 0.33055(19) 0.86683(18) 0.0243(5) Uani 1 1 d .
H71A H 0.740(2) 0.255(2) 0.8876(18) 0.028(6) Uiso 1 1 d .
H71B H 0.667(2) 0.3549(18) 0.8233(17) 0.024(5) Uiso 1 1 d .
H71C H 0.756(2) 0.379(2) 0.931(2) 0.031(6) Uiso 1 1 d .
C72 C 0.8727(3) 0.4740(2) 0.7603(2) 0.0273(5) Uani 1 1 d .
H72A H 0.869(2) 0.524(2) 0.817(2) 0.025(6) Uiso 1 1 d .
H72B H 0.798(3) 0.483(2) 0.707(3) 0.044(8) Uiso 1 1 d .
H72C H 0.949(3) 0.4908(15) 0.719(2) 0.022(6) Uiso 1 1 d .
C73 C 0.8735(2) 0.26855(19) 0.70196(17) 0.0259(5) Uani 1 1 d .
H73A H 0.866(2) 0.191(2) 0.7243(18) 0.029(6) Uiso 1 1 d .
H73B H 0.961(3) 0.278(2) 0.665(2) 0.038(6) Uiso 1 1 d .
H73C H 0.798(2) 0.2869(19) 0.6522(18) 0.028(5) Uiso 1 1 d .
C8 C 1.02640(18) 0.21712(15) 0.93050(14) 0.0164(4) Uani 1 1 d .

loop_
_atom_site_aniso_label
_atom_site_aniso_U_11
_atom_site_aniso_U_22
_atom_site_aniso_U_33
_atom_site_aniso_U_23
_atom_site_aniso_U_13
_atom_site_aniso_U_12
Cu 0.0187(3) 0.0134(3) 0.0201(3) 0.00216(10) 0.00027(16) -0.00182(10)
O1 0.0203(7) 0.0164(7) 0.0234(7) 0.0033(5) -0.0009(5) -0.0019(5)
C1 0.0195(9) 0.0166(10) 0.0164(9) -0.0018(7) 0.0047(7) 0.0016(8)
O2 0.0201(7) 0.0162(7) 0.0201(7) 0.0001(5) 0.0009(5) -0.0018(5)
C2 0.0181(9) 0.0194(10) 0.0187(9) -0.0029(7) 0.0055(7) -0.0003(7)
C3 0.0176(10) 0.0219(10) 0.0263(10) -0.0012(8) 0.0008(8) -0.0009(8)
C31 0.0208(11) 0.0281(12) 0.0436(14) -0.0020(10) -0.0023(10) -0.0027(9)
C32 0.0220(11) 0.0348(13) 0.0250(11) 0.0013(9) -0.0037(9) 0.0003(10)
C33 0.0201(11) 0.0260(12) 0.0383(13) -0.0031(9) 0.0031(9) 0.0006(9)
C4 0.0208(10) 0.0162(10) 0.0248(10) -0.0030(8) 0.0048(8) -0.0056(8)
C5 0.0267(11) 0.0139(10) 0.0211(10) 0.0024(8) 0.0062(8) -0.0001(8)
C6 0.0200(10) 0.0175(10) 0.0160(9) -0.0003(7) 0.0052(7) 0.0028(8)
C7 0.0218(10) 0.0188(10) 0.0205(10) 0.0036(7) 0.0018(7) 0.0012(8)
C71 0.0212(11) 0.0226(12) 0.0294(11) 0.0019(9) 0.0033(9) 0.0029(8)
C72 0.0305(13) 0.0231(11) 0.0280(13) 0.0066(11) 0.0002(11) 0.0007(10)
C73 0.0270(11) 0.0290(13) 0.0211(10) 0.0029(9) -0.0014(9) 0.0006(9)
C8 0.0190(9) 0.0156(10) 0.0151(9) -0.0023(7) 0.0057(7) -0.0014(7)

loop_
_atom_type_symbol
_atom_type_description
_atom_type_scat_dispersion_real
_atom_type_scat_dispersion_imag
_atom_type_scat_source
C C 0.0033 0.0016 'International Tables Vol C Tables 4.2.6.8 and 6.1.1.4'
H H 0.0000 0.0000 'International Tables Vol C Tables 4.2.6.8 and 6.1.1.4'
O O 0.0106 0.0060 'International Tables Vol C Tables 4.2.6.8 and 6.1.1.4'
Cu Cu 0.3201 1.2651 'International Tables Vol C Tables 4.2.6.8 and 6.1.1.4'

loop_
_geom_angle_atom_site_label_1
_geom_angle_atom_site_label_2
_geom_angle_atom_site_label_3
_geom_angle
_geom_angle_site_symmetry_1
_geom_angle_site_symmetry_3
O2 Cu O2 180.0 . 3_757
O2 Cu O1 95.12(6) . 3_757
O2 Cu O1 84.88(6) 3_757 3_757
O2 Cu O1 84.88(6) . .
O2 Cu O1 95.12(6) 3_757 .
O1 Cu O1 180.0 3_757 .
C1 O1 Cu 111.82(11) . .
O1 C1 C2 123.67(16) . .
O1 C1 C8 115.85(15) . .
C2 C1 C8 120.48(16) . .
C8 O2 Cu 112.08(11) . .
C4 C2 C1 115.25(17) . .
C4 C2 C3 124.29(17) . .
C1 C2 C3 120.45(16) . .
C2 C3 C32 109.46(15) . .
C2 C3 C31 111.02(17) . .
C32 C3 C31 108.11(17) . .
C2 C3 C33 109.59(16) . .
C32 C3 C33 109.87(17) . .
C31 C3 C33 108.77(17) . .
C2 C4 C5 124.05(18) . .
C6 C5 C4 123.44(18) . .
C5 C6 C8 115.43(17) . .
C5 C6 C7 124.33(17) . .
C8 C6 C7 120.20(16) . .
C71 C7 C73 110.11(16) . .
C71 C7 C6 109.83(15) . .
C73 C7 C6 109.25(15) . .
C71 C7 C72 107.85(17) . .
C73 C7 C72 108.80(17) . .
C6 C7 C72 110.98(17) . .
O2 C8 C6 123.27(16) . .
O2 C8 C1 115.37(16) . .
C6 C8 C1 121.36(16) . .

loop_
_geom_bond_atom_site_label_1
_geom_bond_atom_site_label_2
_geom_bond_distance
_geom_bond_site_symmetry_2
Cu O2 1.9083(13) .
Cu O2 1.9083(13) 3_757
Cu O1 1.9092(13) 3_757
Cu O1 1.9092(13) .
O1 C1 1.287(2) .
C1 C2 1.432(3) .
C1 C8 1.463(3) .
O2 C8 1.288(2) .
C2 C4 1.362(3) .
C2 C3 1.531(3) .
C3 C32 1.534(3) .
C3 C31 1.527(3) .
C3 C33 1.532(3) .
C4 C5 1.418(3) .
C5 C6 1.361(3) .
C6 C8 1.423(3) .
C6 C7 1.531(3) .
C7 C71 1.535(3) .
C7 C73 1.529(3) .
C7 C72 1.529(3) .
